data_9008963
loop_
_publ_author_name
'Wyckoff, R. W. G.'

_publ_section_title
;
 Second edition. Interscience Publishers, New York, New York
;
_journal_name_full 'Crystal Structures'
_journal_page_first 85
_journal_page_last 237
_journal_volume 1
_journal_year 1963
_chemical_formula_structural PdS
_chemical_formula_sum 'Pd S'
_space_group_IT_number 84
_symmetry_space_group_name_Hall '-P 4c'
_symmetry_space_group_name_H-M 'P 42/m'
_cell_angle_alpha 90
_cell_angle_beta 90
_cell_angle_gamma 90
_cell_length_a 6.4287
_cell_length_b 6.4287
_cell_length_c 6.6082
_cell_formula_units_Z 8
_cell_volume 273.105
_database_code_amcsd 0011641
_exptl_crystal_density_diffrn 6.736
_cod_database_code 9008963
_amcsd_formula_title PdS

loop_
_space_group_symop_operation_xyz
x,y,z
y,-x,1/2-z
-y,x,1/2+z
x,y,-z
-x,-y,z
-y,x,1/2-z
y,-x,1/2+z
-x,-y,-z

loop_
_atom_site_label
_atom_site_fract_x
_atom_site_fract_y
_atom_site_fract_z
Pd1 0.00000 0.00000 0.25000
Pd2 0.00000 0.50000 0.00000
Pd3 0.48000 0.25000 0.50000
S 0.19000 0.32000 0.23000

loop_
_cod_related_entry_id
_cod_related_entry_database
_cod_related_entry_code
1 AMCSD 0011641
